data_7122700
loop_
_publ_author_name
'Lai, Ting Yi'
'Guo, Jing Dong'
'Fettinger, James C.'
'Nagase, Shigeru'
'Power, Philip P.'

_publ_section_title
;
 Facile Insertion of Ethylene into a Group 14 Element-Carbon Bond: Effects
 of the HOMO-LUMO Energy Gap on Reactivity
;
_journal_name_full 'Chemical Communications'
_journal_paper_doi 10.1039/C8CC08488B
_journal_year 2018
_chemical_formula_moiety 'C62 H78 Sn'
_chemical_formula_sum 'C62 H78 Sn'
_chemical_formula_weight 941.93
_space_group_crystal_system orthorhombic
_space_group_IT_number 33
_space_group_name_Hall 'P 2c -2n'
_space_group_name_H-M_alt 'P n a 21'
_symmetry_space_group_name_Hall 'P 2c -2n'
_symmetry_space_group_name_H-M 'P n a 21'
_atom_sites_solution_hydrogens geom
_audit_creation_method SHELXL-2018/3
_audit_update_record
;
2018-07-15 deposited with the CCDC.
2018-11-28 downloaded from the CCDC.
;
_cell_angle_alpha 90
_cell_angle_beta 90
_cell_angle_gamma 90
_cell_formula_units_Z 4
_cell_length_a 16.2901(9)
_cell_length_b 15.1083(8)
_cell_length_c 21.8016(12)
_cell_measurement_reflns_used 9645
_cell_measurement_temperature 90(2)
_cell_measurement_theta_max 30.311
_cell_measurement_theta_min 2.970
_cell_volume 5365.7(5)
_computing_cell_refinement 'SAINT (8.37a) (Bruker, 2016)'
_computing_data_collection 'Apex3 (2017.3) (Bruker, 2017)'
_computing_data_reduction 'SAINT (8.37a) (Bruker, 2016)'
_computing_molecular_graphics 'Bruker SHELXTL'
_computing_publication_material 'Bruker SHELXTL'
_computing_structure_refinement 'SHELXL-2018/3 (Sheldrick, 2018)'
_computing_structure_solution 'SHELXT (Sheldrick, 2014)'
_diffrn_ambient_temperature 90(2)
_diffrn_measured_fraction_theta_full 0.999
_diffrn_measured_fraction_theta_max 0.995
_diffrn_measurement_device_type 'Bruker APEXII CCD'
_diffrn_measurement_method '\f and \w scans'
_diffrn_radiation_type MoK\a
_diffrn_radiation_wavelength 0.71073
_diffrn_reflns_av_R_equivalents 0.0249
_diffrn_reflns_av_unetI/netI 0.0211
_diffrn_reflns_Laue_measured_fraction_full 0.999
_diffrn_reflns_Laue_measured_fraction_max 0.995
_diffrn_reflns_limit_h_max 23
_diffrn_reflns_limit_h_min -23
_diffrn_reflns_limit_k_max 21
_diffrn_reflns_limit_k_min -21
_diffrn_reflns_limit_l_max 31
_diffrn_reflns_limit_l_min -31
_diffrn_reflns_number 63919
_diffrn_reflns_point_group_measured_fraction_full 0.998
_diffrn_reflns_point_group_measured_fraction_max 0.993
_diffrn_reflns_theta_full 25.242
_diffrn_reflns_theta_max 30.628
_diffrn_reflns_theta_min 2.248
_exptl_absorpt_coefficient_mu 0.512
_exptl_absorpt_correction_T_max 0.8879
_exptl_absorpt_correction_T_min 0.7949
_exptl_absorpt_correction_type multi-scan
_exptl_absorpt_process_details 'SADABS 2016/2 (Sheldrick, 2016)'
_exptl_crystal_colour Red
_exptl_crystal_density_diffrn 1.166
_exptl_crystal_description Parallelepiped
_exptl_crystal_F_000 2000
_exptl_crystal_size_max 0.385
_exptl_crystal_size_mid 0.258
_exptl_crystal_size_min 0.257
_refine_diff_density_max 0.510
_refine_diff_density_min -0.654
_refine_diff_density_rms 0.056
_refine_ls_abs_structure_details
; 
 Flack x determined using 6675 quotients [(I+)-(I-)]/[(I+)+(I-)] 
 (Parsons, Flack and Wagner, Acta Cryst. B69 (2013) 249-259). 
;
_refine_ls_abs_structure_Flack 0.004(3)
_refine_ls_extinction_method none
_refine_ls_goodness_of_fit_ref 1.122
_refine_ls_hydrogen_treatment constr
_refine_ls_matrix_type full
_refine_ls_number_parameters 612
_refine_ls_number_reflns 16425
_refine_ls_number_restraints 19
_refine_ls_restrained_S_all 1.123
_refine_ls_R_factor_all 0.0458
_refine_ls_R_factor_gt 0.0419
_refine_ls_shift/su_max 0.001
_refine_ls_shift/su_mean 0.000
_refine_ls_structure_factor_coef Fsqd
_refine_ls_weighting_details 'w=1/[\s^2^(Fo^2^)+(0.0156P)^2^+5.1470P] where P=(Fo^2^+2Fc^2^)/3'
_refine_ls_weighting_scheme calc
_refine_ls_wR_factor_gt 0.0928
_refine_ls_wR_factor_ref 0.0942
_reflns_Friedel_coverage 0.949
_reflns_Friedel_fraction_full 0.998
_reflns_Friedel_fraction_max 0.990
_reflns_number_gt 15193
_reflns_number_total 16425
_reflns_threshold_expression 'I > 2\s(I)'
_cod_data_source_file c8cc08488b2.cif
_cod_data_source_block CL18FMI
_cod_depositor_comments
;
The following automatic conversions were performed:

'_exptl_absorpt_correction_type' value 'Multi-scan' changed to
'multi-scan' according to
/home/data/users/saulius/crontab/automatic-downloads/rss-feeds/RSC/lib/dictionaries/cif_core.dic
dictionary named 'cif_core.dic' version 2.4.2 from 2011-04-26.

Automatic conversion script
Id: cif_fix_values 4973 2017-02-22 13:04:09Z antanas 
;
_cod_database_code 7122700
_shelx_shelxl_version_number 2018/3
_shelx_space_group_comment
; 
The symmetry employed for this shelxl refinement is uniquely defined 
by the following loop, which should always be used as a source of 
symmetry information in preference to the above space-group names. 
They are only intended as comments. 
;
_shelx_estimated_absorpt_t_min 0.827
_shelx_estimated_absorpt_t_max 0.880

loop_
_space_group_symop_operation_xyz
'x, y, z'
'-x, -y, z+1/2'
'x+1/2, -y+1/2, z'
'-x+1/2, y+1/2, z+1/2'

loop_
_atom_site_label
_atom_site_type_symbol
_atom_site_fract_x
_atom_site_fract_y
_atom_site_fract_z
_atom_site_U_iso_or_equiv
_atom_site_adp_type
_atom_site_occupancy
_atom_site_site_symmetry_order
_atom_site_calc_flag
_atom_site_refinement_flags_posn
_atom_site_refinement_flags_adp
_atom_site_refinement_flags_occupancy
_atom_site_disorder_assembly
_atom_site_disorder_group
Sn1 Sn 0.78842(2) 0.53668(2) 0.43464(2) 0.03573(7) Uani 0.82 1 d D U P A 1
Sn2 Sn 0.77957(10) 0.50236(10) 0.57224(7) 0.0342(3) Uani 0.18 1 d D . P A 2
C1 C 0.7590(2) 0.4122(2) 0.38790(15) 0.0261(6) Uani 1 1 d D . . . .
C2 C 0.7151(2) 0.4185(2) 0.33252(16) 0.0296(6) Uani 1 1 d . . . . .
C3 C 0.7009(2) 0.3428(2) 0.29687(17) 0.0333(7) Uani 1 1 d . . . . .
H3 H 0.670665 0.347210 0.259729 0.040 Uiso 1 1 calc R U . . .
C4 C 0.7311(2) 0.2612(3) 0.31601(17) 0.0340(8) Uani 1 1 d . . . . .
H4 H 0.720853 0.209744 0.292205 0.041 Uiso 1 1 calc R U . . .
C5 C 0.7763(2) 0.2549(2) 0.36983(16) 0.0313(7) Uani 1 1 d . . . . .
H5 H 0.797621 0.199180 0.382206 0.038 Uiso 1 1 calc R U . . .
C6 C 0.7908(2) 0.3299(2) 0.40611(15) 0.0267(6) Uani 1 1 d . . . . .
C7 C 0.6877(3) 0.5089(2) 0.31164(18) 0.0347(8) Uani 1 1 d . . . . .
C8 C 0.6107(3) 0.5429(3) 0.33018(18) 0.0422(9) Uani 1 1 d . . . . .
C9 C 0.5896(4) 0.6279(3) 0.3119(2) 0.0597(14) Uani 1 1 d . . . . .
H9 H 0.538460 0.651812 0.324749 0.072 Uiso 1 1 calc R U . . .
C10 C 0.6403(4) 0.6786(3) 0.2758(3) 0.0685(16) Uani 1 1 d . . . . .
H10 H 0.623661 0.736210 0.263536 0.082 Uiso 1 1 calc R U . . .
C11 C 0.7155(4) 0.6456(3) 0.2574(3) 0.0592(15) Uani 1 1 d . . . . .
H11 H 0.750547 0.681182 0.232850 0.071 Uiso 1 1 calc R U . . .
C12 C 0.7406(3) 0.5606(3) 0.2743(2) 0.0433(10) Uani 1 1 d . . . . .
C13 C 0.5507(3) 0.4853(3) 0.36559(19) 0.0459(10) Uani 1 1 d . . . . .
H13 H 0.582954 0.443914 0.392071 0.055 Uiso 1 1 calc R U . . .
C14 C 0.4997(3) 0.4296(3) 0.3203(2) 0.0467(10) Uani 1 1 d . . . . .
H14A H 0.469288 0.469068 0.292772 0.070 Uiso 1 1 calc R U . . .
H14B H 0.460982 0.392524 0.343131 0.070 Uiso 1 1 calc R U . . .
H14C H 0.536424 0.391889 0.296116 0.070 Uiso 1 1 calc R U . . .
C15 C 0.4925(3) 0.5371(4) 0.4064(2) 0.0675(16) Uani 1 1 d . . . . .
H15A H 0.523724 0.580291 0.430461 0.101 Uiso 1 1 calc R U . . .
H15B H 0.463962 0.496384 0.434092 0.101 Uiso 1 1 calc R U . . .
H15C H 0.452194 0.568190 0.380850 0.101 Uiso 1 1 calc R U . . .
C16 C 0.8211(3) 0.5234(3) 0.2506(3) 0.0569(13) Uani 1 1 d . . . . .
H16 H 0.827797 0.462876 0.268435 0.068 Uiso 1 1 calc R U . . .
C17 C 0.8958(4) 0.5779(6) 0.2696(4) 0.094(2) Uani 1 1 d . . . . .
H17A H 0.893330 0.636157 0.250010 0.140 Uiso 1 1 calc R U . . .
H17B H 0.945972 0.547274 0.256868 0.140 Uiso 1 1 calc R U . . .
H17C H 0.895913 0.585152 0.314315 0.140 Uiso 1 1 calc R U . . .
C18 C 0.8172(4) 0.5133(6) 0.1806(3) 0.089(2) Uani 1 1 d . . . . .
H18A H 0.769032 0.477947 0.169470 0.133 Uiso 1 1 calc R U . . .
H18B H 0.867021 0.483644 0.166015 0.133 Uiso 1 1 calc R U . . .
H18C H 0.813079 0.571941 0.161585 0.133 Uiso 1 1 calc R U . . .
C19 C 0.8412(2) 0.3249(2) 0.46366(16) 0.0273(6) Uani 1 1 d . . . . .
C20 C 0.9221(2) 0.3598(2) 0.46365(17) 0.0309(7) Uani 1 1 d . . . . .
C21 C 0.9664(2) 0.3585(3) 0.5180(2) 0.0400(9) Uani 1 1 d . . . . .
H21 H 1.020535 0.381979 0.518511 0.048 Uiso 1 1 calc R U . . .
C22 C 0.9338(3) 0.3240(3) 0.5713(2) 0.0481(10) Uani 1 1 d . . . . .
H22 H 0.965227 0.324273 0.607987 0.058 Uiso 1 1 calc R U . . .
C23 C 0.8538(2) 0.2882(3) 0.5714(2) 0.0400(8) Uani 1 1 d . . . . .
H23 H 0.831175 0.264643 0.608126 0.048 Uiso 1 1 calc R U . . .
C24 C 0.8082(2) 0.2876(2) 0.51748(17) 0.0295(7) Uani 1 1 d . . . . .
C25 C 0.9634(2) 0.3906(3) 0.40530(18) 0.0380(8) Uani 1 1 d . . . . .
H25 H 0.919187 0.410456 0.376562 0.046 Uiso 1 1 calc R U . . .
C26 C 1.0228(3) 0.4683(3) 0.4137(2) 0.0525(11) Uani 1 1 d . . . . .
H26A H 0.994682 0.516701 0.435019 0.079 Uiso 1 1 calc R U . . .
H26B H 1.041501 0.488919 0.373426 0.079 Uiso 1 1 calc R U . . .
H26C H 1.070116 0.448978 0.437963 0.079 Uiso 1 1 calc R U . . .
C27 C 1.0076(4) 0.3116(4) 0.3749(3) 0.0698(16) Uani 1 1 d . . . . .
H27A H 1.048484 0.287521 0.403385 0.105 Uiso 1 1 calc R U . . .
H27B H 1.034987 0.331532 0.337383 0.105 Uiso 1 1 calc R U . . .
H27C H 0.967420 0.265601 0.364803 0.105 Uiso 1 1 calc R U . . .
C28 C 0.7234(2) 0.2444(2) 0.51817(18) 0.0309(7) Uani 1 1 d . . . . .
H28 H 0.694218 0.261788 0.479632 0.037 Uiso 1 1 calc R U . . .
C29 C 0.6703(3) 0.2736(3) 0.5727(2) 0.0424(9) Uani 1 1 d . . . . .
H29A H 0.697255 0.256285 0.611114 0.064 Uiso 1 1 calc R U . . .
H29B H 0.616409 0.245052 0.570145 0.064 Uiso 1 1 calc R U . . .
H29C H 0.663470 0.338000 0.571818 0.064 Uiso 1 1 calc R U . . .
C30 C 0.7327(3) 0.1428(3) 0.5182(2) 0.0452(10) Uani 1 1 d . . . . .
H30A H 0.761844 0.124185 0.481067 0.068 Uiso 1 1 calc R U . . .
H30B H 0.678272 0.115266 0.519154 0.068 Uiso 1 1 calc R U . . .
H30C H 0.763981 0.124485 0.554453 0.068 Uiso 1 1 calc R U . . .
C31 C 0.7090(2) 0.6074(2) 0.61230(16) 0.0285(7) Uani 1 1 d D . . . .
C32 C 0.6532(2) 0.5928(2) 0.66081(16) 0.0306(7) Uani 1 1 d . . . . .
C33 C 0.6261(2) 0.6635(2) 0.69601(16) 0.0306(7) Uani 1 1 d . . . . .
H33 H 0.587306 0.653288 0.727741 0.037 Uiso 1 1 calc R U . . .
C34 C 0.6545(2) 0.7489(2) 0.68588(16) 0.0312(7) Uani 1 1 d . . . . .
H34 H 0.634999 0.796704 0.710179 0.037 Uiso 1 1 calc R U . . .
C35 C 0.7114(2) 0.7637(2) 0.64012(16) 0.0302(7) Uani 1 1 d . . . . .
H35 H 0.731645 0.821890 0.633573 0.036 Uiso 1 1 calc R U . . .
C36 C 0.7399(2) 0.6943(2) 0.60311(16) 0.0268(6) Uani 1 1 d . . . . .
C37 C 0.6284(3) 0.5004(2) 0.67946(19) 0.0382(8) Uani 1 1 d . . . . .
C38 C 0.5546(3) 0.4627(3) 0.65701(19) 0.0433(9) Uani 1 1 d . . . . .
C39 C 0.5329(4) 0.3780(3) 0.6779(2) 0.0566(13) Uani 1 1 d . . . . .
H39 H 0.483368 0.351754 0.663737 0.068 Uiso 1 1 calc R U . . .
C40 C 0.5819(4) 0.3323(3) 0.7185(2) 0.0635(16) Uani 1 1 d . . . . .
H40 H 0.566009 0.274960 0.731787 0.076 Uiso 1 1 calc R U . . .
C41 C 0.6538(4) 0.3693(3) 0.7399(2) 0.0592(14) Uani 1 1 d . . . . .
H41 H 0.687240 0.336985 0.767715 0.071 Uiso 1 1 calc R U . . .
C42 C 0.6781(3) 0.4539(3) 0.7210(2) 0.0437(10) Uani 1 1 d . . . . .
C43 C 0.4971(3) 0.5123(3) 0.6138(2) 0.0487(11) Uani 1 1 d . . . . .
H43 H 0.528306 0.562745 0.595449 0.058 Uiso 1 1 calc R U . . .
C44 C 0.4644(4) 0.4549(4) 0.5611(3) 0.0729(17) Uani 1 1 d . . . . .
H44A H 0.510543 0.432947 0.536619 0.109 Uiso 1 1 calc R U . . .
H44B H 0.428057 0.490437 0.535100 0.109 Uiso 1 1 calc R U . . .
H44C H 0.433741 0.404696 0.577992 0.109 Uiso 1 1 calc R U . . .
C45 C 0.4249(4) 0.5505(5) 0.6497(3) 0.0723(17) Uani 1 1 d . . . . .
H45A H 0.391416 0.587423 0.622420 0.109 Uiso 1 1 calc R U . . .
H45B H 0.445586 0.586640 0.683654 0.109 Uiso 1 1 calc R U . . .
H45C H 0.391294 0.502137 0.665953 0.109 Uiso 1 1 calc R U . . .
C46 C 0.7561(3) 0.4939(3) 0.7478(2) 0.0502(11) Uani 1 1 d . . . . .
H46 H 0.763959 0.553073 0.728065 0.060 Uiso 1 1 calc R U . . .
C47 C 0.8323(4) 0.4383(5) 0.7331(4) 0.086(2) Uani 1 1 d . . . . .
H47A H 0.826704 0.379607 0.751772 0.128 Uiso 1 1 calc R U . . .
H47B H 0.881234 0.467660 0.749621 0.128 Uiso 1 1 calc R U . . .
H47C H 0.837817 0.432103 0.688559 0.128 Uiso 1 1 calc R U . . .
C48 C 0.7477(4) 0.5097(4) 0.8170(2) 0.0609(13) Uani 1 1 d . . . . .
H48A H 0.698963 0.545992 0.824894 0.091 Uiso 1 1 calc R U . . .
H48B H 0.796590 0.540499 0.832138 0.091 Uiso 1 1 calc R U . . .
H48C H 0.742129 0.452754 0.838050 0.091 Uiso 1 1 calc R U . . .
C49 C 0.8049(2) 0.7131(2) 0.55562(17) 0.0302(7) Uani 1 1 d . . . . .
C50 C 0.8864(2) 0.6850(2) 0.56749(18) 0.0347(8) Uani 1 1 d . . . . .
C51 C 0.9466(3) 0.7067(3) 0.5244(3) 0.0546(12) Uani 1 1 d . . . . .
H51 H 1.001408 0.686882 0.530370 0.065 Uiso 1 1 calc R U . . .
C52 C 0.9276(3) 0.7567(4) 0.4731(3) 0.0676(16) Uani 1 1 d . . . . .
H52 H 0.969675 0.771801 0.444839 0.081 Uiso 1 1 calc R U . . .
C53 C 0.8481(3) 0.7849(4) 0.4625(3) 0.0603(13) Uani 1 1 d . . . . .
H53 H 0.836135 0.819549 0.427317 0.072 Uiso 1 1 calc R U . . .
C54 C 0.7854(2) 0.7627(3) 0.5033(2) 0.0404(9) Uani 1 1 d . . . . .
C55 C 0.9091(3) 0.6389(3) 0.6265(2) 0.0445(10) Uani 1 1 d . . . . .
H55 H 0.860442 0.603640 0.640135 0.053 Uiso 1 1 calc R U . . .
C56 C 0.9821(3) 0.5743(4) 0.6190(3) 0.0747(18) Uani 1 1 d . . . . .
H56A H 0.972180 0.535553 0.583724 0.112 Uiso 1 1 calc R U . . .
H56B H 0.987629 0.538308 0.656190 0.112 Uiso 1 1 calc R U . . .
H56C H 1.032670 0.608053 0.612378 0.112 Uiso 1 1 calc R U . . .
C57 C 0.9287(3) 0.7046(5) 0.6765(3) 0.0757(18) Uani 1 1 d . . . . .
H57A H 0.971678 0.745159 0.662272 0.114 Uiso 1 1 calc R U . . .
H57B H 0.948028 0.673004 0.713023 0.114 Uiso 1 1 calc R U . . .
H57C H 0.879272 0.738482 0.686757 0.114 Uiso 1 1 calc R U . . .
C58 C 0.6988(2) 0.7979(3) 0.4910(2) 0.0421(9) Uani 1 1 d . . . . .
H58 H 0.660665 0.769213 0.520974 0.051 Uiso 1 1 calc R U . . .
C59 C 0.6683(3) 0.7760(3) 0.4262(2) 0.0556(12) Uani 1 1 d . . . . .
H59A H 0.709371 0.794899 0.396125 0.083 Uiso 1 1 calc R U . . .
H59B H 0.616519 0.807154 0.418544 0.083 Uiso 1 1 calc R U . . .
H59C H 0.659478 0.712081 0.422668 0.083 Uiso 1 1 calc R U . . .
C60 C 0.6959(3) 0.8981(3) 0.5020(2) 0.0527(11) Uani 1 1 d . . . . .
H60A H 0.714546 0.911103 0.543743 0.079 Uiso 1 1 calc R U . . .
H60B H 0.639423 0.919256 0.496780 0.079 Uiso 1 1 calc R U . . .
H60C H 0.731745 0.927936 0.472420 0.079 Uiso 1 1 calc R U . . .
C61 C 0.6912(3) 0.5334(4) 0.5056(2) 0.0393(11) Uani 0.82 1 d D . P A 1
H61A H 0.655159 0.585853 0.501573 0.047 Uiso 0.82 1 calc R U P A 1
H61B H 0.657176 0.479553 0.500758 0.047 Uiso 0.82 1 calc R U P A 1
C62 C 0.7333(3) 0.5333(3) 0.5687(2) 0.0312(8) Uani 0.82 1 d D U P A 1
H62A H 0.721359 0.476113 0.588962 0.037 Uiso 0.82 1 calc R U P A 1
H62B H 0.793363 0.536356 0.562184 0.037 Uiso 0.82 1 calc R U P A 1
C61B C 0.7667(12) 0.4919(11) 0.4286(9) 0.035(2) Uani 0.18 1 d D U P A 2
H61C H 0.758373 0.544815 0.402600 0.042 Uiso 0.18 1 calc R U P A 2
H61D H 0.824138 0.493974 0.443441 0.042 Uiso 0.18 1 calc R U P A 2
C62B C 0.7104(10) 0.5016(13) 0.4850(6) 0.031(2) Uani 0.18 1 d D U P A 2
H62C H 0.670674 0.451979 0.485596 0.038 Uiso 0.18 1 calc R U P A 2
H62D H 0.678901 0.557352 0.481484 0.038 Uiso 0.18 1 calc R U P A 2

loop_
_atom_site_aniso_label
_atom_site_aniso_U_11
_atom_site_aniso_U_22
_atom_site_aniso_U_33
_atom_site_aniso_U_23
_atom_site_aniso_U_13
_atom_site_aniso_U_12
Sn1 0.04382(14) 0.02797(13) 0.03540(13) -0.00965(15) 0.00834(17) -0.01136(11)
Sn2 0.0387(7) 0.0302(6) 0.0336(7) -0.0047(5) -0.0043(6) 0.0035(6)
C1 0.0255(14) 0.0246(14) 0.0282(16) -0.0039(12) -0.0005(12) 0.0010(12)
C2 0.0302(16) 0.0292(16) 0.0293(15) -0.0024(13) -0.0014(13) -0.0014(13)
C3 0.0357(18) 0.0348(18) 0.0293(16) -0.0037(14) -0.0011(14) -0.0041(14)
C4 0.040(2) 0.0323(18) 0.0297(17) -0.0072(14) 0.0017(15) -0.0037(15)
C5 0.0342(18) 0.0251(15) 0.0346(17) -0.0041(14) 0.0028(14) 0.0009(14)
C6 0.0240(15) 0.0254(14) 0.0307(15) -0.0041(12) 0.0064(13) 0.0012(12)
C7 0.044(2) 0.0266(16) 0.0337(18) -0.0029(14) -0.0104(16) -0.0040(15)
C8 0.056(3) 0.0365(19) 0.0337(19) -0.0132(16) -0.0117(17) 0.0143(18)
C9 0.088(4) 0.041(2) 0.050(3) -0.008(2) -0.016(3) 0.023(3)
C10 0.109(5) 0.027(2) 0.069(3) 0.002(2) -0.027(3) 0.009(3)
C11 0.086(4) 0.029(2) 0.062(3) 0.011(2) -0.021(3) -0.019(2)
C12 0.051(2) 0.0309(18) 0.048(2) 0.0081(17) -0.014(2) -0.0125(18)
C13 0.045(2) 0.056(3) 0.037(2) 0.0021(19) -0.0033(17) 0.018(2)
C14 0.043(2) 0.050(2) 0.048(2) 0.004(2) 0.0001(19) 0.0029(19)
C15 0.061(3) 0.099(4) 0.043(2) -0.014(3) -0.004(2) 0.033(3)
C16 0.047(2) 0.054(3) 0.069(3) 0.023(2) -0.004(2) -0.017(2)
C17 0.063(4) 0.120(6) 0.098(5) 0.008(5) -0.006(4) -0.041(4)
C18 0.070(4) 0.115(6) 0.081(5) -0.024(4) -0.001(3) 0.013(4)
C19 0.0256(15) 0.0232(14) 0.0329(16) -0.0038(12) 0.0005(13) 0.0033(12)
C20 0.0266(16) 0.0288(16) 0.0371(18) -0.0035(14) 0.0034(14) 0.0011(13)
C21 0.0256(16) 0.046(2) 0.049(2) -0.0010(18) -0.0024(16) -0.0019(15)
C22 0.035(2) 0.064(3) 0.045(2) 0.005(2) -0.0116(18) -0.0068(19)
C23 0.0329(18) 0.048(2) 0.039(2) 0.0090(17) -0.0051(16) -0.0011(16)
C24 0.0259(15) 0.0272(16) 0.0354(17) -0.0012(13) -0.0006(13) 0.0017(13)
C25 0.0290(17) 0.048(2) 0.0372(19) -0.0008(16) 0.0051(15) -0.0036(16)
C26 0.038(2) 0.063(3) 0.057(3) 0.010(2) -0.0017(18) -0.018(2)
C27 0.061(3) 0.079(4) 0.069(3) -0.018(3) 0.032(3) 0.007(3)
C28 0.0264(16) 0.0267(16) 0.0396(19) 0.0013(14) 0.0003(14) -0.0006(13)
C29 0.036(2) 0.040(2) 0.052(2) -0.0066(18) 0.0116(18) -0.0051(16)
C30 0.038(2) 0.0330(19) 0.065(3) -0.0032(19) 0.0072(19) -0.0029(16)
C31 0.0311(16) 0.0209(15) 0.0334(17) -0.0020(13) 0.0017(14) 0.0018(13)
C32 0.0303(16) 0.0277(16) 0.0339(17) 0.0008(13) 0.0024(14) 0.0024(13)
C33 0.0297(16) 0.0315(16) 0.0307(16) -0.0009(13) 0.0012(13) 0.0041(13)
C34 0.0302(17) 0.0307(16) 0.0326(16) -0.0074(14) -0.0021(13) 0.0055(14)
C35 0.0288(15) 0.0253(15) 0.0366(17) -0.0054(13) -0.0082(14) -0.0019(13)
C36 0.0235(14) 0.0254(15) 0.0313(16) -0.0031(12) -0.0042(12) -0.0017(12)
C37 0.048(2) 0.0268(16) 0.040(2) 0.0004(15) 0.0158(17) 0.0027(16)
C38 0.055(2) 0.0326(18) 0.042(2) -0.0035(17) 0.0195(19) -0.0086(17)
C39 0.081(4) 0.031(2) 0.058(3) -0.0086(19) 0.028(3) -0.016(2)
C40 0.107(5) 0.028(2) 0.056(3) 0.002(2) 0.033(3) -0.009(3)
C41 0.095(4) 0.032(2) 0.051(3) 0.0097(19) 0.023(3) 0.016(2)
C42 0.056(3) 0.0323(19) 0.043(2) 0.0014(16) 0.0158(19) 0.0106(18)
C43 0.046(2) 0.053(3) 0.048(2) -0.004(2) 0.011(2) -0.019(2)
C44 0.093(5) 0.069(4) 0.057(3) -0.009(3) -0.001(3) -0.029(3)
C45 0.053(3) 0.106(5) 0.058(3) -0.011(3) 0.006(3) 0.009(3)
C46 0.058(3) 0.041(2) 0.052(2) 0.0139(19) 0.006(2) 0.020(2)
C47 0.068(4) 0.076(4) 0.113(6) 0.009(4) 0.017(4) 0.041(3)
C48 0.064(3) 0.066(3) 0.052(3) 0.014(2) -0.004(2) 0.009(3)
C49 0.0307(17) 0.0223(14) 0.0375(18) -0.0031(13) -0.0005(13) -0.0033(12)
C50 0.0303(17) 0.0288(16) 0.045(2) -0.0027(15) 0.0036(15) -0.0025(13)
C51 0.031(2) 0.051(3) 0.081(4) 0.014(2) 0.016(2) 0.0023(18)
C52 0.044(3) 0.072(4) 0.086(4) 0.023(3) 0.028(3) -0.002(2)
C53 0.055(3) 0.060(3) 0.066(3) 0.025(2) 0.015(2) 0.005(2)
C54 0.0351(18) 0.040(2) 0.046(2) 0.0074(16) 0.0086(17) -0.0029(16)
C55 0.0319(19) 0.049(2) 0.053(2) -0.0030(19) -0.0033(17) 0.0077(17)
C56 0.054(3) 0.079(4) 0.091(4) 0.028(4) 0.014(3) 0.030(3)
C57 0.045(3) 0.108(5) 0.074(4) -0.035(4) -0.010(3) 0.001(3)
C58 0.0348(19) 0.049(2) 0.042(2) 0.0112(18) 0.0002(16) -0.0004(17)
C59 0.054(2) 0.068(3) 0.045(3) 0.015(2) -0.003(2) -0.003(2)
C60 0.046(2) 0.051(3) 0.061(3) 0.017(2) -0.007(2) 0.007(2)
C61 0.041(2) 0.039(3) 0.038(2) -0.014(2) 0.009(2) -0.010(2)
C62 0.030(2) 0.0197(18) 0.044(2) -0.0032(17) 0.0059(19) 0.0034(16)
C61B 0.043(4) 0.021(4) 0.041(4) -0.010(4) 0.006(4) -0.004(4)
C62B 0.032(4) 0.020(4) 0.043(5) -0.006(4) 0.003(4) 0.005(4)

loop_
_atom_type_symbol
_atom_type_description
_atom_type_scat_dispersion_real
_atom_type_scat_dispersion_imag
_atom_type_scat_source
C C 0.0033 0.0016 'International Tables Vol C Tables 4.2.6.8 and 6.1.1.4'
H H 0.0000 0.0000 'International Tables Vol C Tables 4.2.6.8 and 6.1.1.4'
Sn Sn -0.6537 1.4246 'International Tables Vol C Tables 4.2.6.8 and 6.1.1.4'

loop_
_geom_angle_atom_site_label_1
_geom_angle_atom_site_label_2
_geom_angle_atom_site_label_3
_geom_angle
C1 Sn1 C61 98.59(15)
C31 Sn2 C62B 94.7(5)
C6 C1 C2 119.3(3)
C6 C1 C61B 120.8(9)
C2 C1 C61B 119.7(9)
C6 C1 Sn1 123.2(2)
C2 C1 Sn1 116.9(2)
C3 C2 C1 120.3(3)
C3 C2 C7 121.5(3)
C1 C2 C7 118.1(3)
C4 C3 C2 119.8(3)
C4 C3 H3 120.1
C2 C3 H3 120.1
C5 C4 C3 120.1(3)
C5 C4 H4 119.9
C3 C4 H4 119.9
C4 C5 C6 120.7(3)
C4 C5 H5 119.7
C6 C5 H5 119.7
C5 C6 C1 119.6(3)
C5 C6 C19 121.5(3)
C1 C6 C19 118.8(3)
C8 C7 C12 120.2(4)
C8 C7 C2 120.4(4)
C12 C7 C2 119.5(4)
C9 C8 C7 118.3(5)
C9 C8 C13 121.1(4)
C7 C8 C13 120.5(4)
C10 C9 C8 122.1(5)
C10 C9 H9 119.0
C8 C9 H9 119.0
C9 C10 C11 119.9(5)
C9 C10 H10 120.1
C11 C10 H10 120.1
C10 C11 C12 121.0(5)
C10 C11 H11 119.5
C12 C11 H11 119.5
C11 C12 C7 118.6(5)
C11 C12 C16 120.3(5)
C7 C12 C16 121.0(4)
C15 C13 C8 113.8(4)
C15 C13 C14 108.7(4)
C8 C13 C14 109.5(3)
C15 C13 H13 108.2
C8 C13 H13 108.2
C14 C13 H13 108.2
C13 C14 H14A 109.5
C13 C14 H14B 109.5
H14A C14 H14B 109.5
C13 C14 H14C 109.5
H14A C14 H14C 109.5
H14B C14 H14C 109.5
C13 C15 H15A 109.5
C13 C15 H15B 109.5
H15A C15 H15B 109.5
C13 C15 H15C 109.5
H15A C15 H15C 109.5
H15B C15 H15C 109.5
C12 C16 C17 113.3(5)
C12 C16 C18 109.8(4)
C17 C16 C18 111.0(5)
C12 C16 H16 107.5
C17 C16 H16 107.5
C18 C16 H16 107.5
C16 C17 H17A 109.5
C16 C17 H17B 109.5
H17A C17 H17B 109.5
C16 C17 H17C 109.5
H17A C17 H17C 109.5
H17B C17 H17C 109.5
C16 C18 H18A 109.5
C16 C18 H18B 109.5
H18A C18 H18B 109.5
C16 C18 H18C 109.5
H18A C18 H18C 109.5
H18B C18 H18C 109.5
C24 C19 C20 120.2(3)
C24 C19 C6 120.4(3)
C20 C19 C6 119.3(3)
C21 C20 C19 118.6(3)
C21 C20 C25 119.4(3)
C19 C20 C25 121.8(3)
C22 C21 C20 121.5(4)
C22 C21 H21 119.2
C20 C21 H21 119.2
C21 C22 C23 120.2(4)
C21 C22 H22 119.9
C23 C22 H22 119.9
C24 C23 C22 119.6(4)
C24 C23 H23 120.2
C22 C23 H23 120.2
C23 C24 C19 119.8(3)
C23 C24 C28 118.5(3)
C19 C24 C28 121.6(3)
C20 C25 C26 114.6(3)
C20 C25 C27 109.3(4)
C26 C25 C27 110.4(4)
C20 C25 H25 107.4
C26 C25 H25 107.4
C27 C25 H25 107.4
C25 C26 H26A 109.5
C25 C26 H26B 109.5
H26A C26 H26B 109.5
C25 C26 H26C 109.5
H26A C26 H26C 109.5
H26B C26 H26C 109.5
C25 C27 H27A 109.5
C25 C27 H27B 109.5
H27A C27 H27B 109.5
C25 C27 H27C 109.5
H27A C27 H27C 109.5
H27B C27 H27C 109.5
C24 C28 C29 113.2(3)
C24 C28 C30 109.6(3)
C29 C28 C30 109.9(3)
C24 C28 H28 108.0
C29 C28 H28 108.0
C30 C28 H28 108.0
C28 C29 H29A 109.5
C28 C29 H29B 109.5
H29A C29 H29B 109.5
C28 C29 H29C 109.5
H29A C29 H29C 109.5
H29B C29 H29C 109.5
C28 C30 H30A 109.5
C28 C30 H30B 109.5
H30A C30 H30B 109.5
C28 C30 H30C 109.5
H30A C30 H30C 109.5
H30B C30 H30C 109.5
C32 C31 C36 118.5(3)
C32 C31 C62 121.4(3)
C36 C31 C62 120.0(3)
C32 C31 Sn2 122.3(3)
C36 C31 Sn2 115.9(3)
C33 C32 C31 119.9(3)
C33 C32 C37 118.6(3)
C31 C32 C37 121.2(3)
C32 C33 C34 121.4(3)
C32 C33 H33 119.3
C34 C33 H33 119.3
C35 C34 C33 119.3(3)
C35 C34 H34 120.4
C33 C34 H34 120.4
C34 C35 C36 121.2(3)
C34 C35 H35 119.4
C36 C35 H35 119.4
C35 C36 C31 119.5(3)
C35 C36 C49 119.1(3)
C31 C36 C49 121.3(3)
C42 C37 C38 120.7(4)
C42 C37 C32 118.8(4)
C38 C37 C32 120.4(4)
C39 C38 C37 118.0(5)
C39 C38 C43 119.5(4)
C37 C38 C43 122.5(4)
C40 C39 C38 121.2(5)
C40 C39 H39 119.4
C38 C39 H39 119.4
C39 C40 C41 120.5(4)
C39 C40 H40 119.8
C41 C40 H40 119.8
C40 C41 C42 120.7(5)
C40 C41 H41 119.7
C42 C41 H41 119.7
C41 C42 C37 118.9(5)
C41 C42 C46 119.1(4)
C37 C42 C46 122.0(4)
C45 C43 C38 110.0(4)
C45 C43 C44 109.3(5)
C38 C43 C44 113.5(4)
C45 C43 H43 108.0
C38 C43 H43 108.0
C44 C43 H43 108.0
C43 C44 H44A 109.5
C43 C44 H44B 109.5
H44A C44 H44B 109.5
C43 C44 H44C 109.5
H44A C44 H44C 109.5
H44B C44 H44C 109.5
C43 C45 H45A 109.5
C43 C45 H45B 109.5
H45A C45 H45B 109.5
C43 C45 H45C 109.5
H45A C45 H45C 109.5
H45B C45 H45C 109.5
C42 C46 C48 111.4(4)
C42 C46 C47 112.2(5)
C48 C46 C47 111.3(5)
C42 C46 H46 107.2
C48 C46 H46 107.2
C47 C46 H46 107.2
C46 C47 H47A 109.5
C46 C47 H47B 109.5
H47A C47 H47B 109.5
C46 C47 H47C 109.5
H47A C47 H47C 109.5
H47B C47 H47C 109.5
C46 C48 H48A 109.5
C46 C48 H48B 109.5
H48A C48 H48B 109.5
C46 C48 H48C 109.5
H48A C48 H48C 109.5
H48B C48 H48C 109.5
C54 C49 C50 121.4(3)
C54 C49 C36 120.0(3)
C50 C49 C36 118.5(3)
C51 C50 C49 117.7(4)
C51 C50 C55 120.6(4)
C49 C50 C55 121.6(3)
C52 C51 C50 120.9(4)
C52 C51 H51 119.6
C50 C51 H51 119.6
C53 C52 C51 120.9(4)
C53 C52 H52 119.6
C51 C52 H52 119.6
C52 C53 C54 120.4(5)
C52 C53 H53 119.8
C54 C53 H53 119.8
C53 C54 C49 118.7(4)
C53 C54 C58 118.7(4)
C49 C54 C58 122.5(3)
C57 C55 C50 111.3(4)
C57 C55 C56 109.2(4)
C50 C55 C56 112.9(4)
C57 C55 H55 107.7
C50 C55 H55 107.7
C56 C55 H55 107.7
C55 C56 H56A 109.5
C55 C56 H56B 109.5
H56A C56 H56B 109.5
C55 C56 H56C 109.5
H56A C56 H56C 109.5
H56B C56 H56C 109.5
C55 C57 H57A 109.5
C55 C57 H57B 109.5
H57A C57 H57B 109.5
C55 C57 H57C 109.5
H57A C57 H57C 109.5
H57B C57 H57C 109.5
C54 C58 C59 112.6(4)
C54 C58 C60 110.2(4)
C59 C58 C60 110.3(4)
C54 C58 H58 107.9
C59 C58 H58 107.9
C60 C58 H58 107.9
C58 C59 H59A 109.5
C58 C59 H59B 109.5
H59A C59 H59B 109.5
C58 C59 H59C 109.5
H59A C59 H59C 109.5
H59B C59 H59C 109.5
C58 C60 H60A 109.5
C58 C60 H60B 109.5
H60A C60 H60B 109.5
C58 C60 H60C 109.5
H60A C60 H60C 109.5
H60B C60 H60C 109.5
C62 C61 Sn1 107.8(3)
C62 C61 H61A 110.1
Sn1 C61 H61A 110.1
C62 C61 H61B 110.1
Sn1 C61 H61B 110.1
H61A C61 H61B 108.5
C31 C62 C61 116.3(4)
C31 C62 H62A 108.2
C61 C62 H62A 108.2
C31 C62 H62B 108.2
C61 C62 H62B 108.2
H62A C62 H62B 107.4
C1 C61B C62B 119.9(14)
C1 C61B H61C 107.3
C62B C61B H61C 107.3
C1 C61B H61D 107.3
C62B C61B H61D 107.3
H61C C61B H61D 106.9
C61B C62B Sn2 112.6(12)
C61B C62B H62C 109.1
Sn2 C62B H62C 109.1
C61B C62B H62D 109.1
Sn2 C62B H62D 109.1
H62C C62B H62D 107.8

loop_
_geom_bond_atom_site_label_1
_geom_bond_atom_site_label_2
_geom_bond_distance
Sn1 C1 2.192(3)
Sn1 C61 2.214(5)
Sn2 C31 2.145(4)
Sn2 C62B 2.210(12)
C1 C6 1.404(5)
C1 C2 1.407(5)
C1 C61B 1.500(17)
C2 C3 1.402(5)
C2 C7 1.507(5)
C3 C4 1.391(5)
C3 H3 0.9500
C4 C5 1.388(5)
C4 H4 0.9500
C5 C6 1.402(5)
C5 H5 0.9500
C6 C19 1.502(5)
C7 C8 1.414(6)
C7 C12 1.422(6)
C8 C9 1.389(6)
C8 C13 1.520(7)
C9 C10 1.373(9)
C9 H9 0.9500
C10 C11 1.383(9)
C10 H10 0.9500
C11 C12 1.396(6)
C11 H11 0.9500
C12 C16 1.517(7)
C13 C15 1.517(6)
C13 C14 1.540(6)
C13 H13 1.0000
C14 H14A 0.9800
C14 H14B 0.9800
C14 H14C 0.9800
C15 H15A 0.9800
C15 H15B 0.9800
C15 H15C 0.9800
C16 C17 1.526(7)
C16 C18 1.535(9)
C16 H16 1.0000
C17 H17A 0.9800
C17 H17B 0.9800
C17 H17C 0.9800
C18 H18A 0.9800
C18 H18B 0.9800
C18 H18C 0.9800
C19 C24 1.409(5)
C19 C20 1.418(5)
C20 C21 1.388(5)
C20 C25 1.512(5)
C21 C22 1.381(6)
C21 H21 0.9500
C22 C23 1.411(6)
C22 H22 0.9500
C23 C24 1.391(5)
C23 H23 0.9500
C24 C28 1.528(5)
C25 C26 1.532(6)
C25 C27 1.543(7)
C25 H25 1.0000
C26 H26A 0.9800
C26 H26B 0.9800
C26 H26C 0.9800
C27 H27A 0.9800
C27 H27B 0.9800
C27 H27C 0.9800
C28 C29 1.535(5)
C28 C30 1.542(5)
C28 H28 1.0000
C29 H29A 0.9800
C29 H29B 0.9800
C29 H29C 0.9800
C30 H30A 0.9800
C30 H30B 0.9800
C30 H30C 0.9800
C31 C32 1.412(5)
C31 C36 1.420(5)
C31 C62 1.521(5)
C32 C33 1.387(5)
C32 C37 1.510(5)
C33 C34 1.389(5)
C33 H33 0.9500
C34 C35 1.380(5)
C34 H34 0.9500
C35 C36 1.402(5)
C35 H35 0.9500
C36 C49 1.508(5)
C37 C42 1.404(6)
C37 C38 1.417(6)
C38 C39 1.403(6)
C38 C43 1.526(7)
C39 C40 1.377(8)
C39 H39 0.9500
C40 C41 1.380(8)
C40 H40 0.9500
C41 C42 1.400(6)
C41 H41 0.9500
C42 C46 1.524(7)
C43 C45 1.526(7)
C43 C44 1.534(7)
C43 H43 1.0000
C44 H44A 0.9800
C44 H44B 0.9800
C44 H44C 0.9800
C45 H45A 0.9800
C45 H45B 0.9800
C45 H45C 0.9800
C46 C48 1.532(7)
C46 C47 1.533(7)
C46 H46 1.0000
C47 H47A 0.9800
C47 H47B 0.9800
C47 H47C 0.9800
C48 H48A 0.9800
C48 H48B 0.9800
C48 H48C 0.9800
C49 C54 1.401(5)
C49 C50 1.417(5)
C50 C51 1.398(6)
C50 C55 1.510(6)
C51 C52 1.384(7)
C51 H51 0.9500
C52 C53 1.382(7)
C52 H52 0.9500
C53 C54 1.395(6)
C53 H53 0.9500
C54 C58 1.532(6)
C55 C57 1.509(7)
C55 C56 1.547(6)
C55 H55 1.0000
C56 H56A 0.9800
C56 H56B 0.9800
C56 H56C 0.9800
C57 H57A 0.9800
C57 H57B 0.9800
C57 H57C 0.9800
C58 C59 1.533(7)
C58 C60 1.533(7)
C58 H58 1.0000
C59 H59A 0.9800
C59 H59B 0.9800
C59 H59C 0.9800
C60 H60A 0.9800
C60 H60B 0.9800
C60 H60C 0.9800
C61 C62 1.537(7)
C61 H61A 0.9900
C61 H61B 0.9900
C62 H62A 0.9900
C62 H62B 0.9900
C61B C62B 1.542(13)
C61B H61C 0.9900
C61B H61D 0.9900
C62B H62C 0.9900
C62B H62D 0.9900

loop_
_geom_torsion_atom_site_label_1
_geom_torsion_atom_site_label_2
_geom_torsion_atom_site_label_3
_geom_torsion_atom_site_label_4
_geom_torsion
C6 C1 C2 C3 2.0(5)
C61B C1 C2 C3 -174.0(8)
Sn1 C1 C2 C3 173.8(3)
C6 C1 C2 C7 -175.2(3)
C61B C1 C2 C7 8.7(9)
Sn1 C1 C2 C7 -3.4(4)
C1 C2 C3 C4 -0.7(5)
C7 C2 C3 C4 176.4(4)
C2 C3 C4 C5 -0.9(6)
C3 C4 C5 C6 1.2(6)
C4 C5 C6 C1 0.2(5)
C4 C5 C6 C19 -178.4(3)
C2 C1 C6 C5 -1.8(5)
C61B C1 C6 C5 174.3(8)
Sn1 C1 C6 C5 -173.0(3)
C2 C1 C6 C19 176.9(3)
C61B C1 C6 C19 -7.1(9)
Sn1 C1 C6 C19 5.7(4)
C3 C2 C7 C8 93.4(5)
C1 C2 C7 C8 -89.4(4)
C3 C2 C7 C12 -88.0(5)
C1 C2 C7 C12 89.2(4)
C12 C7 C8 C9 -1.2(6)
C2 C7 C8 C9 177.3(4)
C12 C7 C8 C13 174.8(4)
C2 C7 C8 C13 -6.6(5)
C7 C8 C9 C10 1.2(7)
C13 C8 C9 C10 -174.8(5)
C8 C9 C10 C11 -1.0(8)
C9 C10 C11 C12 0.8(8)
C10 C11 C12 C7 -0.8(7)
C10 C11 C12 C16 176.4(5)
C8 C7 C12 C11 1.0(6)
C2 C7 C12 C11 -177.5(4)
C8 C7 C12 C16 -176.2(4)
C2 C7 C12 C16 5.2(6)
C9 C8 C13 C15 -30.8(6)
C7 C8 C13 C15 153.3(4)
C9 C8 C13 C14 91.1(5)
C7 C8 C13 C14 -84.9(5)
C11 C12 C16 C17 60.6(6)
C7 C12 C16 C17 -122.3(5)
C11 C12 C16 C18 -64.1(6)
C7 C12 C16 C18 113.0(5)
C5 C6 C19 C24 -75.6(4)
C1 C6 C19 C24 105.8(4)
C5 C6 C19 C20 105.6(4)
C1 C6 C19 C20 -73.0(4)
C24 C19 C20 C21 -1.9(5)
C6 C19 C20 C21 176.9(3)
C24 C19 C20 C25 172.7(3)
C6 C19 C20 C25 -8.5(5)
C19 C20 C21 C22 0.3(6)
C25 C20 C21 C22 -174.4(4)
C20 C21 C22 C23 0.5(7)
C21 C22 C23 C24 0.3(7)
C22 C23 C24 C19 -1.8(6)
C22 C23 C24 C28 177.1(4)
C20 C19 C24 C23 2.6(5)
C6 C19 C24 C23 -176.2(3)
C20 C19 C24 C28 -176.2(3)
C6 C19 C24 C28 5.0(5)
C21 C20 C25 C26 -38.0(5)
C19 C20 C25 C26 147.5(4)
C21 C20 C25 C27 86.5(5)
C19 C20 C25 C27 -88.0(5)
C23 C24 C28 C29 47.6(5)
C19 C24 C28 C29 -133.5(4)
C23 C24 C28 C30 -75.5(5)
C19 C24 C28 C30 103.4(4)
C36 C31 C32 C33 3.7(5)
C62 C31 C32 C33 -173.7(4)
Sn2 C31 C32 C33 162.5(3)
C36 C31 C32 C37 -170.3(3)
C62 C31 C32 C37 12.4(6)
Sn2 C31 C32 C37 -11.4(5)
C31 C32 C33 C34 -1.9(5)
C37 C32 C33 C34 172.2(4)
C32 C33 C34 C35 -0.5(5)
C33 C34 C35 C36 1.1(5)
C34 C35 C36 C31 0.7(5)
C34 C35 C36 C49 -177.2(3)
C32 C31 C36 C35 -3.1(5)
C62 C31 C36 C35 174.3(3)
Sn2 C31 C36 C35 -163.2(3)
C32 C31 C36 C49 174.8(3)
C62 C31 C36 C49 -7.8(5)
Sn2 C31 C36 C49 14.7(4)
C33 C32 C37 C42 -88.6(4)
C31 C32 C37 C42 85.4(5)
C33 C32 C37 C38 89.2(5)
C31 C32 C37 C38 -96.8(4)
C42 C37 C38 C39 0.4(6)
C32 C37 C38 C39 -177.4(4)
C42 C37 C38 C43 177.6(4)
C32 C37 C38 C43 -0.2(6)
C37 C38 C39 C40 -0.6(6)
C43 C38 C39 C40 -177.9(4)
C38 C39 C40 C41 0.3(7)
C39 C40 C41 C42 0.3(7)
C40 C41 C42 C37 -0.5(6)
C40 C41 C42 C46 177.4(4)
C38 C37 C42 C41 0.2(6)
C32 C37 C42 C41 177.9(4)
C38 C37 C42 C46 -177.7(4)
C32 C37 C42 C46 0.1(6)
C39 C38 C43 C45 77.0(5)
C37 C38 C43 C45 -100.2(5)
C39 C38 C43 C44 -45.9(6)
C37 C38 C43 C44 137.0(4)
C41 C42 C46 C48 -64.6(5)
C37 C42 C46 C48 113.3(4)
C41 C42 C46 C47 61.0(6)
C37 C42 C46 C47 -121.2(5)
C35 C36 C49 C54 -70.7(5)
C31 C36 C49 C54 111.3(4)
C35 C36 C49 C50 104.8(4)
C31 C36 C49 C50 -73.1(4)
C54 C49 C50 C51 -1.5(6)
C36 C49 C50 C51 -177.0(4)
C54 C49 C50 C55 174.3(4)
C36 C49 C50 C55 -1.2(5)
C49 C50 C51 C52 2.3(7)
C55 C50 C51 C52 -173.5(5)
C50 C51 C52 C53 -1.4(9)
C51 C52 C53 C54 -0.5(10)
C52 C53 C54 C49 1.4(8)
C52 C53 C54 C58 177.9(5)
C50 C49 C54 C53 -0.3(6)
C36 C49 C54 C53 175.1(4)
C50 C49 C54 C58 -176.8(4)
C36 C49 C54 C58 -1.4(6)
C51 C50 C55 C57 89.8(5)
C49 C50 C55 C57 -85.9(5)
C51 C50 C55 C56 -33.5(6)
C49 C50 C55 C56 150.8(4)
C53 C54 C58 C59 53.5(6)
C49 C54 C58 C59 -130.1(4)
C53 C54 C58 C60 -70.1(6)
C49 C54 C58 C60 106.4(5)
C32 C31 C62 C61 101.5(5)
C36 C31 C62 C61 -75.8(5)
Sn1 C61 C62 C31 123.5(3)
C6 C1 C61B C62B -76.2(17)
C2 C1 C61B C62B 99.8(16)
C1 C61B C62B Sn2 117.1(15)
